data_7012925
loop_
_publ_author_name
'Manson, Jamie L.'
'Lecher, Jana G.'
'Gu, Jiyeong'
'Geiser, Urs'
'Schlueter, John A.'
'Henning, Robert'
'Wang, Xiaoping'
'Schultz, Arthur J.'
'Koo, Hyun-Joo'
'Whangbo, Myung-Hwan'

_publ_section_title
;
 Cu(HCO2)2L {L = pyrazine, 4,4?-bipyridine}: employing the formate
 anion as a building block in three-dimensional coordination
 polymersElectronic supplementary information (ESI) available: Table
 S1, Exponents and valence shell ionization potentials. See
 http://www.rsc.org/suppdata/dt/b3/b302631k/
;
_journal_issue 14
_journal_name_full 'Dalton Transactions'
_journal_page_first 2905
_journal_paper_doi 10.1039/b302631k
_journal_year 2003
_chemical_formula_moiety Cu(HCO2)2(N2C8H10)
_chemical_formula_sum 'C12 H10 Cu N2 O4'
_chemical_formula_weight 309.76
_space_group_IT_number 92
_symmetry_cell_setting tetragonal
_symmetry_space_group_name_Hall 'P 4abw 2nw'
_symmetry_space_group_name_H-M 'P 41 21 2'
_atom_sites_solution_hydrogens geom
_atom_sites_solution_primary direct
_atom_sites_solution_secondary difmap
_audit_creation_method SHELXL-97
_cell_angle_alpha 90.00
_cell_angle_beta 90.00
_cell_angle_gamma 90.00
_cell_formula_units_Z 4
_cell_length_a 7.8534(2)
_cell_length_b 7.8534(2)
_cell_length_c 18.4799(8)
_cell_measurement_temperature 295(2)
_cell_volume 1139.76(6)
_computing_cell_refinement 'BRUKER SMART'
_computing_data_collection 'BRUKER SMART'
_computing_data_reduction 'BRUKER SAINT'
_computing_molecular_graphics 'BRUKER SHELXTL'
_computing_publication_material 'ORTEP3 for WINDOWS'
_computing_structure_refinement 'SHELXL-97 (Sheldrick, 1997)'
_computing_structure_solution 'SHELXS-97 (Sheldrick, 1990)'
_diffrn_ambient_temperature 295(2)
_diffrn_measured_fraction_theta_full 0.983
_diffrn_measured_fraction_theta_max 0.983
_diffrn_measurement_device_type 'BRUKER CCD diffractometer'
_diffrn_measurement_method 'omega scans'
_diffrn_radiation_monochromator graphite
_diffrn_radiation_source 'fine-focus sealed tube'
_diffrn_radiation_type MoK\a
_diffrn_radiation_wavelength 0.71073
_diffrn_reflns_av_R_equivalents 0.0365
_diffrn_reflns_av_sigmaI/netI 0.0234
_diffrn_reflns_limit_h_max 10
_diffrn_reflns_limit_h_min -10
_diffrn_reflns_limit_k_max 10
_diffrn_reflns_limit_k_min -7
_diffrn_reflns_limit_l_max 23
_diffrn_reflns_limit_l_min -23
_diffrn_reflns_number 7954
_diffrn_reflns_theta_full 28.27
_diffrn_reflns_theta_max 28.27
_diffrn_reflns_theta_min 2.82
_exptl_absorpt_coefficient_mu 1.928
_exptl_absorpt_correction_type faces
_exptl_crystal_colour blue
_exptl_crystal_density_diffrn 1.805
_exptl_crystal_density_method 'not measured'
_exptl_crystal_description block
_exptl_crystal_F_000 628
_exptl_crystal_size_max 0.15
_exptl_crystal_size_mid 0.15
_exptl_crystal_size_min 0.15
_refine_diff_density_max 0.221
_refine_diff_density_min -0.417
_refine_diff_density_rms 0.064
_refine_ls_abs_structure_details 'Flack H D (1983), Acta Cryst. A39, 876-881'
_refine_ls_abs_structure_Flack 0.019(19)
_refine_ls_extinction_method none
_refine_ls_goodness_of_fit_ref 1.084
_refine_ls_hydrogen_treatment mixed
_refine_ls_matrix_type full
_refine_ls_number_parameters 89
_refine_ls_number_reflns 1381
_refine_ls_number_restraints 0
_refine_ls_restrained_S_all 1.084
_refine_ls_R_factor_all 0.0267
_refine_ls_R_factor_gt 0.0228
_refine_ls_shift/su_max 0.000
_refine_ls_shift/su_mean 0.000
_refine_ls_structure_factor_coef Fsqd
_refine_ls_weighting_details
;
calc w=1/[\s^2^(Fo^2^)+(0.0374P)^2^+0.0832P] where
P=(Fo^2^+2Fc^2^)/3
;
_refine_ls_weighting_scheme calc
_refine_ls_wR_factor_gt 0.0620
_refine_ls_wR_factor_ref 0.0631
_reflns_number_gt 1270
_reflns_number_total 1381
_reflns_threshold_expression >2sigma(I)
_cod_data_source_file b302631k.txt
_cod_data_source_block rtdatam
_cod_original_sg_symbol_H-M P4(1)2(1)2
_cod_database_code 7012925

loop_
_symmetry_equiv_pos_as_xyz
'x, y, z'
'-x, -y, z+1/2'
'-y+1/2, x+1/2, z+1/4'
'y+1/2, -x+1/2, z+3/4'
'y, x, -z'
'-y, -x, -z+1/2'
'-x+1/2, y+1/2, -z+1/4'
'x+1/2, -y+1/2, -z+3/4'

loop_
_atom_site_label
_atom_site_type_symbol
_atom_site_fract_x
_atom_site_fract_y
_atom_site_fract_z
_atom_site_U_iso_or_equiv
_atom_site_adp_type
_atom_site_occupancy
_atom_site_symmetry_multiplicity
_atom_site_calc_flag
_atom_site_refinement_flags
_atom_site_disorder_assembly
_atom_site_disorder_group
Cu1 Cu 0.23734(3) 0.23734(3) 0.0000 0.02062(11) Uani 1 2 d S . .
N1 N 0.42017(19) 0.42017(19) 0.0000 0.0215(5) Uani 1 2 d S . .
N2 N 1.05590(19) 1.05590(19) 0.0000 0.0219(5) Uani 1 2 d S . .
C1 C 0.5839(2) 0.3812(2) 0.01085(12) 0.0272(5) Uani 1 1 d . . .
H1A H 0.6121 0.2678 0.0189 0.033 Uiso 1 1 calc R . .
C2 C 0.7138(3) 0.5005(3) 0.01080(12) 0.0277(5) Uani 1 1 d . . .
H2A H 0.8264 0.4678 0.0178 0.033 Uiso 1 1 calc R . .
C3 C 0.6710(2) 0.6710(2) 0.0000 0.0207(6) Uani 1 2 d S . .
C4 C 0.8051(2) 0.8051(2) 0.0000 0.0230(6) Uani 1 2 d S . .
C5 C 0.7882(3) 0.9503(3) 0.04225(12) 0.0262(5) Uani 1 1 d . . .
H5A H 0.6919 0.9662 0.0708 0.031 Uiso 1 1 calc R . .
C6 C 0.9165(3) 1.0708(3) 0.04132(11) 0.0249(4) Uani 1 1 d . . .
H6A H 0.9056 1.1664 0.0707 0.030 Uiso 1 1 calc R . .
O1 O 0.37397(19) 0.1110(2) 0.07207(8) 0.0318(4) Uani 1 1 d . . .
O2 O 0.4173(2) -0.0839(2) 0.15710(9) 0.0333(4) Uani 1 1 d . . .
C7 C 0.3302(3) -0.0038(3) 0.11448(11) 0.0312(5) Uani 1 1 d . . .
H7A H 0.2153 -0.0324 0.1135 0.037 Uiso 1 1 calc R . .

loop_
_atom_site_aniso_label
_atom_site_aniso_U_11
_atom_site_aniso_U_22
_atom_site_aniso_U_33
_atom_site_aniso_U_23
_atom_site_aniso_U_13
_atom_site_aniso_U_12
Cu1 0.01670(13) 0.01670(13) 0.02845(19) 0.00596(10) -0.00596(10) -0.00598(15)
N1 0.0174(7) 0.0174(7) 0.0297(13) 0.0024(8) -0.0024(8) -0.0056(9)
N2 0.0184(7) 0.0184(7) 0.0290(13) 0.0046(8) -0.0046(8) -0.0039(8)
C1 0.0208(10) 0.0144(9) 0.0464(14) 0.0060(9) -0.0014(9) 0.0000(7)
C2 0.0146(9) 0.0220(10) 0.0464(14) 0.0033(10) -0.0010(9) -0.0012(8)
C3 0.0183(8) 0.0183(8) 0.0255(14) -0.0005(9) 0.0005(9) -0.0044(10)
C4 0.0184(8) 0.0184(8) 0.0323(16) 0.0054(9) -0.0054(9) -0.0063(10)
C5 0.0194(10) 0.0253(11) 0.0338(12) -0.0033(9) 0.0036(9) -0.0036(8)
C6 0.0240(11) 0.0193(11) 0.0315(11) -0.0028(9) 0.0008(9) -0.0047(8)
O1 0.0233(8) 0.0305(9) 0.0416(9) 0.0171(8) -0.0090(7) -0.0068(7)
O2 0.0283(9) 0.0361(9) 0.0354(8) 0.0144(7) -0.0037(7) 0.0045(7)
C7 0.0220(12) 0.0386(14) 0.0330(13) 0.0100(11) -0.0018(9) -0.0033(9)

loop_
_atom_type_symbol
_atom_type_description
_atom_type_scat_dispersion_real
_atom_type_scat_dispersion_imag
_atom_type_scat_source
C C 0.0033 0.0016 'International Tables Vol C Tables 4.2.6.8 and 6.1.1.4'
H H 0.0000 0.0000 'International Tables Vol C Tables 4.2.6.8 and 6.1.1.4'
N N 0.0061 0.0033 'International Tables Vol C Tables 4.2.6.8 and 6.1.1.4'
O O 0.0106 0.0060 'International Tables Vol C Tables 4.2.6.8 and 6.1.1.4'
Cu Cu 0.3201 1.2651 'International Tables Vol C Tables 4.2.6.8 and 6.1.1.4'

loop_
_geom_angle_atom_site_label_1
_geom_angle_atom_site_label_2
_geom_angle_atom_site_label_3
_geom_angle
_geom_angle_site_symmetry_1
_geom_angle_site_symmetry_3
_geom_angle_publ_flag
O1 Cu1 O1 176.70(9) . 5 ?
O1 Cu1 N2 91.65(5) . 1_445 ?
O1 Cu1 N2 91.65(5) 5 1_445 ?
O1 Cu1 N1 88.35(5) . . ?
O1 Cu1 N1 88.35(5) 5 . ?
N2 Cu1 N1 180.00(6) 1_445 . ?
O1 Cu1 O2 94.70(7) . 7 ?
O1 Cu1 O2 85.13(7) 5 7 ?
N2 Cu1 O2 93.04(4) 1_445 7 ?
N1 Cu1 O2 86.96(4) . 7 ?
O1 Cu1 O2 85.13(7) . 4_554 ?
O1 Cu1 O2 94.70(7) 5 4_554 ?
N2 Cu1 O2 93.04(4) 1_445 4_554 ?
N1 Cu1 O2 86.96(4) . 4_554 ?
O2 Cu1 O2 173.91(8) 7 4_554 ?
C1 N1 C1 117.6(2) . 5 ?
C1 N1 Cu1 121.22(11) . . ?
C1 N1 Cu1 121.22(11) 5 . ?
C6 N2 C6 117.9(2) 5 . ?
C6 N2 Cu1 121.05(12) 5 1_665 ?
C6 N2 Cu1 121.05(12) . 1_665 ?
N1 C1 C2 123.62(18) . . ?
C1 C2 C3 118.14(19) . . ?
C2 C3 C2 118.9(2) 5 . ?
C2 C3 C4 120.55(12) 5 . ?
C2 C3 C4 120.55(12) . . ?
C5 C4 C5 118.3(3) . 5 ?
C5 C4 C3 120.85(13) . . ?
C5 C4 C3 120.85(13) 5 . ?
C6 C5 C4 119.0(2) . . ?
N2 C6 C5 122.86(19) . . ?
C7 O1 Cu1 129.69(16) . . ?
C7 O2 Cu1 117.15(15) . 3_545 ?
O2 C7 O1 128.8(2) . . ?

loop_
_geom_bond_atom_site_label_1
_geom_bond_atom_site_label_2
_geom_bond_distance
_geom_bond_site_symmetry_2
_geom_bond_publ_flag
Cu1 O1 1.9774(14) . ?
Cu1 O1 1.9774(14) 5 ?
Cu1 N2 2.015(2) 1_445 ?
Cu1 N1 2.031(2) . ?
Cu1 O2 2.5284(15) 7 ?
Cu1 O2 2.5284(15) 4_554 ?
N1 C1 1.337(2) . ?
N1 C1 1.337(2) 5 ?
N2 C6 1.340(2) 5 ?
N2 C6 1.340(2) . ?
N2 Cu1 2.015(2) 1_665 ?
C1 C2 1.385(3) . ?
C2 C3 1.395(2) . ?
C3 C2 1.395(2) 5 ?
C3 C4 1.490(4) . ?
C4 C5 1.388(2) . ?
C4 C5 1.388(2) 5 ?
C5 C6 1.383(3) . ?
O1 C7 1.243(2) . ?
O2 C7 1.218(3) . ?
O2 Cu1 2.5284(15) 3_545 ?

loop_
_geom_torsion_atom_site_label_1
_geom_torsion_atom_site_label_2
_geom_torsion_atom_site_label_3
_geom_torsion_atom_site_label_4
_geom_torsion
_geom_torsion_site_symmetry_1
_geom_torsion_site_symmetry_2
_geom_torsion_site_symmetry_3
_geom_torsion_site_symmetry_4
_geom_torsion_publ_flag
O1 Cu1 N1 C1 32.26(12) . . . . ?
O1 Cu1 N1 C1 -147.74(12) 5 . . . ?
N2 Cu1 N1 C1 169.89(11) 1_445 . . . ?
O2 Cu1 N1 C1 127.05(12) 7 . . . ?
O2 Cu1 N1 C1 -52.95(12) 4_554 . . . ?
O1 Cu1 N1 C1 -147.74(12) . . . 5 ?
O1 Cu1 N1 C1 32.26(12) 5 . . 5 ?
N2 Cu1 N1 C1 -10.11(11) 1_445 . . 5 ?
O2 Cu1 N1 C1 -52.95(12) 7 . . 5 ?
O2 Cu1 N1 C1 127.05(12) 4_554 . . 5 ?
C1 N1 C1 C2 -0.57(17) 5 . . . ?
Cu1 N1 C1 C2 179.43(17) . . . . ?
N1 C1 C2 C3 1.1(3) . . . . ?
C1 C2 C3 C2 -0.51(15) . . . 5 ?
C1 C2 C3 C4 179.49(15) . . . . ?
C2 C3 C4 C5 50.49(15) 5 . . . ?
C2 C3 C4 C5 -129.51(15) . . . . ?
C2 C3 C4 C5 -129.51(15) 5 . . 5 ?
C2 C3 C4 C5 50.49(15) . . . 5 ?
C5 C4 C5 C6 -0.73(14) 5 . . . ?
C3 C4 C5 C6 179.27(14) . . . . ?
C6 N2 C6 C5 -0.79(15) 5 . . . ?
Cu1 N2 C6 C5 179.21(15) 1_665 . . . ?
C4 C5 C6 N2 1.6(3) . . . . ?
O1 Cu1 O1 C7 160.9(2) 5 . . . ?
N2 Cu1 O1 C7 -19.1(2) 1_445 . . . ?
N1 Cu1 O1 C7 160.9(2) . . . . ?
O2 Cu1 O1 C7 74.1(2) 7 . . . ?
O2 Cu1 O1 C7 -112.0(2) 4_554 . . . ?
Cu1 O2 C7 O1 167.8(2) 3_545 . . . ?
Cu1 O1 C7 O2 177.59(19) . . . . ?
